data_4301999
loop_
_publ_author_name
'Wei-Chao Song'
'Jian-Rong Li'
'Peng-Chao Song'
'Ying Tao'
'Qun Yu'
'Xiao-Lan Tong'
'Xian-He Bu'

_publ_contact_author
; Xian-He Bu
  Department of Chemistry, Nankai University, Tianjin 300071,China
;
_publ_contact_author_email buxh@nankai.edu.cn
_publ_section_title
;
Tuning the Framework Topologies of CoII-Doped ZnII-Tetrazole-benzoate
Coordination Polymers by Ligand Modifications: Structures and Spectral
Studies
;
_journal_name_full 'Inorganic Chemistry'
_journal_page_first 3792
_journal_page_last 3799
_journal_paper_doi 10.1021/ic802438n
_journal_volume 48
_journal_year 2009
_chemical_formula_moiety 'C8 H4 Co0.04 N4 O2 Zn0.96'
_chemical_formula_sum 'C8 H4 Co0.04 N4 O2 Zn0.96'
_chemical_formula_weight 253.26
_chemical_name_systematic
; 
 ? 
;
_space_group_IT_number 7
_symmetry_cell_setting monoclinic
_symmetry_space_group_name_Hall 'P -2yc'
_symmetry_space_group_name_H-M 'P 1 c 1'
_atom_sites_solution_hydrogens geom
_atom_sites_solution_primary direct
_atom_sites_solution_secondary difmap
_audit_creation_method SHELXL-97
_cell_angle_alpha 90.00
_cell_angle_beta 96.09(3)
_cell_angle_gamma 90.00
_cell_formula_units_Z 2
_cell_length_a 4.8280(10)
_cell_length_b 8.2319(16)
_cell_length_c 10.598(2)
_cell_measurement_reflns_used 1466
_cell_measurement_temperature 293(2)
_cell_measurement_theta_max 27.8644
_cell_measurement_theta_min 2.4741
_cell_volume 418.83(14)
_computing_cell_refinement RAPID-AUTO
_computing_data_collection 'RAPID-AUTO (Rigaku, 2004)'
_computing_data_reduction 'CrystalStructure (Rigaku/MSC'2004)'
_computing_molecular_graphics 'SHELXTL (Bruker, 1998)'
_computing_publication_material SHELXTL
_computing_structure_refinement SHELXL-97
_computing_structure_solution SHELXS-97
_diffrn_ambient_temperature 293(2)
_diffrn_detector_area_resol_mean 10.000
_diffrn_measured_fraction_theta_full 1.000
_diffrn_measured_fraction_theta_max 1.000
_diffrn_measurement_device_type 'Rigaku R-AXIS RAPID IP'
_diffrn_measurement_method \w
_diffrn_radiation_monochromator graphite
_diffrn_radiation_source 'fine-focus sealed tube'
_diffrn_radiation_type MoK\a
_diffrn_radiation_wavelength 0.71073
_diffrn_reflns_av_R_equivalents 0.0324
_diffrn_reflns_av_sigmaI/netI 0.0466
_diffrn_reflns_limit_h_max 6
_diffrn_reflns_limit_h_min -6
_diffrn_reflns_limit_k_max 10
_diffrn_reflns_limit_k_min -10
_diffrn_reflns_limit_l_max 8
_diffrn_reflns_limit_l_min -13
_diffrn_reflns_number 3501
_diffrn_reflns_theta_full 27.83
_diffrn_reflns_theta_max 27.83
_diffrn_reflns_theta_min 2.47
_diffrn_standards_decay_% 0
_diffrn_standards_interval_count 0
_diffrn_standards_interval_time 0
_diffrn_standards_number 0
_exptl_absorpt_coefficient_mu 2.877
_exptl_absorpt_correction_T_max 1.0000
_exptl_absorpt_correction_T_min 0.7969
_exptl_absorpt_correction_type multi-scan
_exptl_absorpt_process_details 'ABSCOR (Higashi, 1995)'
_exptl_crystal_colour Purple
_exptl_crystal_density_diffrn 2.008
_exptl_crystal_density_method 'not measured'
_exptl_crystal_description Block
_exptl_crystal_F_000 252
_exptl_crystal_size_max 0.20
_exptl_crystal_size_mid 0.12
_exptl_crystal_size_min 0.10
_refine_diff_density_max 0.334
_refine_diff_density_min -0.469
_refine_diff_density_rms 0.070
_refine_ls_abs_structure_details 'Flack H D (1983), Acta Cryst. A39, 876-881'
_refine_ls_abs_structure_Flack 0.04(1)
_refine_ls_extinction_method none
_refine_ls_goodness_of_fit_ref 0.948
_refine_ls_hydrogen_treatment constr
_refine_ls_matrix_type full
_refine_ls_number_parameters 136
_refine_ls_number_reflns 1425
_refine_ls_number_restraints 2
_refine_ls_restrained_S_all 0.947
_refine_ls_R_factor_all 0.0269
_refine_ls_R_factor_gt 0.0237
_refine_ls_shift/su_max 0.001
_refine_ls_shift/su_mean <0.001
_refine_ls_structure_factor_coef Fsqd
_refine_ls_weighting_details 'calc w=1/[\s^2^(Fo^2^)+(0.0148P)^2^] where P=(Fo^2^+2Fc^2^)/3'
_refine_ls_weighting_scheme calc
_refine_ls_wR_factor_gt 0.0441
_refine_ls_wR_factor_ref 0.0448
_reflns_number_gt 1302
_reflns_number_total 1425
_reflns_threshold_expression I>2sigma(I)
_cod_data_source_file ic802438n_si_002_4.cif
_cod_data_source_block 4
_cod_depositor_comments
;
The following automatic conversions were performed:
'_symmetry_cell_setting' value 'Monoclinic' changed to 'monoclinic'
according to '/home/saulius/struct/CIF-dictionaries/cif_core.dic'
dictionary named 'cif_core.dic' version 2.4.1 from
2010-06-29.

'_exptl_absorpt_correction_type' value 'Multi-Scan' changed
to 'multi-scan' according to
'/home/saulius/struct/CIF-dictionaries/cif_core.dic' dictionary named
'cif_core.dic' version 2.4.1 from 2010-06-29.

Automatic conversion script
Id: cif_fix_enum 1527 2010-12-29 10:47:43Z saulius 
;
_cod_original_cell_volume 418.83(15)
_cod_original_sg_symbol_H-M 'P c'
_cod_database_code 4301999

loop_
_symmetry_equiv_pos_as_xyz
'x, y, z'
'x, -y, z+1/2'

loop_
_atom_site_label
_atom_site_type_symbol
_atom_site_fract_x
_atom_site_fract_y
_atom_site_fract_z
_atom_site_U_iso_or_equiv
_atom_site_adp_type
_atom_site_occupancy
_atom_site_symmetry_multiplicity
_atom_site_calc_flag
_atom_site_refinement_flags
_atom_site_disorder_assembly
_atom_site_disorder_group
Zn1 Zn 0.01342(5) 0.81424(4) 0.75109(4) 0.01988(9) Uani 0.96 1 d P . .
Co1 Co 0.01342(5) 0.81424(4) 0.75109(4) 0.01988(9) Uani 0.04 1 d P . .
O1 O 0.4112(4) 1.7556(3) 0.7644(2) 0.0261(6) Uani 1 1 d . . .
O2 O 0.7932(4) 1.6149(3) 0.7465(2) 0.0241(5) Uani 1 1 d . . .
N1 N -0.0286(7) 0.9247(4) 0.9157(3) 0.0206(7) Uani 1 1 d . . .
N2 N -0.1635(6) 0.8306(4) 0.9979(3) 0.0292(8) Uani 1 1 d . . .
N3 N -0.1706(7) 0.9090(4) 1.1031(3) 0.0301(7) Uani 1 1 d . . .
N4 N -0.0423(7) 1.0546(4) 1.0943(3) 0.0220(7) Uani 1 1 d . . .
C1 C 0.0438(6) 1.0617(4) 0.9786(3) 0.0205(7) Uani 1 1 d . . .
C2 C 0.1829(7) 1.2029(4) 0.9288(4) 0.0213(8) Uani 1 1 d . . .
C3 C 0.3653(7) 1.1871(4) 0.8355(3) 0.0244(7) Uani 1 1 d . . .
H3A H 0.4049 1.0847 0.8049 0.029 Uiso 1 1 calc R . .
C4 C 0.4868(8) 1.3234(4) 0.7886(3) 0.0241(7) Uani 1 1 d . . .
H4A H 0.6116 1.3117 0.7281 0.029 Uiso 1 1 calc R . .
C5 C 0.4243(6) 1.4783(4) 0.8309(3) 0.0191(7) Uani 1 1 d . . .
C6 C 0.5460(8) 1.6255(4) 0.7764(3) 0.0209(9) Uani 1 1 d . . .
C7 C 0.2470(7) 1.4934(4) 0.9265(3) 0.0230(7) Uani 1 1 d . . .
H7A H 0.2090 1.5956 0.9578 0.028 Uiso 1 1 calc R . .
C8 C 0.1284(7) 1.3575(4) 0.9743(3) 0.0233(8) Uani 1 1 d . . .
H8A H 0.0105 1.3689 1.0376 0.028 Uiso 1 1 calc R . .

loop_
_atom_site_aniso_label
_atom_site_aniso_U_11
_atom_site_aniso_U_22
_atom_site_aniso_U_33
_atom_site_aniso_U_23
_atom_site_aniso_U_13
_atom_site_aniso_U_12
Zn1 0.02525(17) 0.01775(17) 0.01746(16) 0.0005(2) 0.00609(12) -0.0012(3)
Co1 0.02525(17) 0.01775(17) 0.01746(16) 0.0005(2) 0.00609(12) -0.0012(3)
O1 0.0246(13) 0.0180(14) 0.0359(15) 0.0045(11) 0.0038(11) 0.0018(10)
O2 0.0198(13) 0.0205(13) 0.0332(14) -0.0027(11) 0.0085(11) -0.0025(10)
N1 0.0276(18) 0.0180(17) 0.0168(16) -0.0019(12) 0.0056(14) -0.0053(13)
N2 0.045(2) 0.025(2) 0.0202(17) -0.0023(14) 0.0117(15) -0.0126(14)
N3 0.045(2) 0.027(2) 0.0207(16) -0.0013(14) 0.0127(14) -0.0075(15)
N4 0.0267(18) 0.0188(17) 0.0216(16) -0.0003(13) 0.0074(13) -0.0045(13)
C1 0.0215(18) 0.0193(18) 0.0217(19) -0.0010(14) 0.0078(14) -0.0013(14)
C2 0.0216(17) 0.024(2) 0.020(2) 0.0003(15) 0.0052(15) -0.0002(15)
C3 0.0242(17) 0.0231(19) 0.0277(19) -0.0068(16) 0.0115(14) -0.0023(16)
C4 0.0246(17) 0.0200(18) 0.030(2) -0.0022(15) 0.0130(15) -0.0043(15)
C5 0.0205(16) 0.0151(18) 0.0218(17) 0.0034(13) 0.0033(13) -0.0006(13)
C6 0.025(2) 0.0178(17) 0.020(3) -0.0016(13) 0.0034(17) -0.0032(15)
C7 0.0324(19) 0.0129(18) 0.0249(18) -0.0008(14) 0.0086(15) 0.0041(14)
C8 0.0301(19) 0.022(2) 0.0202(18) -0.0004(14) 0.0115(15) 0.0011(14)

loop_
_atom_type_symbol
_atom_type_description
_atom_type_scat_dispersion_real
_atom_type_scat_dispersion_imag
_atom_type_scat_source
C C 0.0033 0.0016 'International Tables Vol C Tables 4.2.6.8 and 6.1.1.4'
N N 0.0061 0.0033 'International Tables Vol C Tables 4.2.6.8 and 6.1.1.4'
O O 0.0106 0.0060 'International Tables Vol C Tables 4.2.6.8 and 6.1.1.4'
Co Co 0.3494 0.9721 'International Tables Vol C Tables 4.2.6.8 and 6.1.1.4'
H H 0.0000 0.0000 'International Tables Vol C Tables 4.2.6.8 and 6.1.1.4'
Zn Zn 0.2839 1.4301 'International Tables Vol C Tables 4.2.6.8 and 6.1.1.4'

loop_
_geom_angle_atom_site_label_1
_geom_angle_atom_site_label_2
_geom_angle_atom_site_label_3
_geom_angle
_geom_angle_site_symmetry_1
_geom_angle_site_symmetry_3
_geom_angle_publ_flag
O2 Zn1 O1 108.64(10) 1_445 1_545 ?
O2 Zn1 N4 114.37(12) 1_445 2_574 ?
O1 Zn1 N4 103.81(12) 1_545 2_574 ?
O2 Zn1 N1 107.41(11) 1_445 . ?
O1 Zn1 N1 103.76(12) 1_545 . ?
N4 Zn1 N1 117.93(12) 2_574 . ?
C6 O1 Co1 135.1(2) . 1_565 ?
C6 O1 Zn1 135.1(2) . 1_565 ?
Co1 O1 Zn1 0.00(3) 1_565 1_565 ?
C6 O2 Co1 117.3(2) . 1_665 ?
C6 O2 Zn1 117.3(2) . 1_665 ?
Co1 O2 Zn1 0.00(3) 1_665 1_665 ?
C1 N1 N2 106.0(3) . . ?
C1 N1 Zn1 140.7(3) . . ?
N2 N1 Zn1 113.2(2) . . ?
N3 N2 N1 108.8(3) . . ?
N2 N3 N4 109.2(3) . . ?
C1 N4 N3 106.8(3) . . ?
C1 N4 Co1 136.0(3) . 2_575 ?
N3 N4 Co1 116.6(2) . 2_575 ?
C1 N4 Zn1 136.0(3) . 2_575 ?
N3 N4 Zn1 116.6(2) . 2_575 ?
Co1 N4 Zn1 0.000(14) 2_575 2_575 ?
N1 C1 N4 109.3(3) . . ?
N1 C1 C2 126.5(3) . . ?
N4 C1 C2 124.2(3) . . ?
C8 C2 C3 119.0(3) . . ?
C8 C2 C1 119.2(3) . . ?
C3 C2 C1 121.8(3) . . ?
C4 C3 C2 120.1(3) . . ?
C4 C3 H3A 119.9 . . ?
C2 C3 H3A 119.9 . . ?
C3 C4 C5 120.8(3) . . ?
C3 C4 H4A 119.6 . . ?
C5 C4 H4A 119.6 . . ?
C4 C5 C7 118.9(3) . . ?
C4 C5 C6 120.7(3) . . ?
C7 C5 C6 120.3(3) . . ?
O1 C6 O2 121.7(3) . . ?
O1 C6 C5 120.9(4) . . ?
O2 C6 C5 117.4(3) . . ?
C8 C7 C5 120.3(3) . . ?
C8 C7 H7A 119.9 . . ?
C5 C7 H7A 119.9 . . ?
C7 C8 C2 120.8(3) . . ?
C7 C8 H8A 119.6 . . ?
C2 C8 H8A 119.6 . . ?

loop_
_geom_bond_atom_site_label_1
_geom_bond_atom_site_label_2
_geom_bond_distance
_geom_bond_site_symmetry_2
_geom_bond_publ_flag
Zn1 O2 1.953(2) 1_445 ?
Zn1 O1 1.971(2) 1_545 ?
Zn1 N4 1.976(3) 2_574 ?
Zn1 N1 1.997(3) . ?
O1 C6 1.252(4) . ?
O1 Co1 1.971(2) 1_565 ?
O1 Zn1 1.971(2) 1_565 ?
O2 C6 1.270(4) . ?
O2 Co1 1.953(2) 1_665 ?
O2 Zn1 1.953(2) 1_665 ?
N1 C1 1.337(5) . ?
N1 N2 1.380(4) . ?
N2 N3 1.292(4) . ?
N3 N4 1.357(4) . ?
N4 C1 1.338(4) . ?
N4 Co1 1.976(3) 2_575 ?
N4 Zn1 1.976(3) 2_575 ?
C1 C2 1.468(5) . ?
C2 C8 1.395(5) . ?
C2 C3 1.399(4) . ?
C3 C4 1.383(5) . ?
C3 H3A 0.9300 . ?
C4 C5 1.395(5) . ?
C4 H4A 0.9300 . ?
C5 C7 1.399(4) . ?
C5 C6 1.490(5) . ?
C7 C8 1.378(5) . ?
C7 H7A 0.9300 . ?
C8 H8A 0.9300 . ?

loop_
_geom_torsion_atom_site_label_1
_geom_torsion_atom_site_label_2
_geom_torsion_atom_site_label_3
_geom_torsion_atom_site_label_4
_geom_torsion
_geom_torsion_site_symmetry_1
_geom_torsion_site_symmetry_2
_geom_torsion_site_symmetry_3
_geom_torsion_site_symmetry_4
_geom_torsion_publ_flag
O2 Zn1 N1 C1 -175.5(4) 1_445 . . . ?
O1 Zn1 N1 C1 69.6(4) 1_545 . . . ?
N4 Zn1 N1 C1 -44.5(5) 2_574 . . . ?
O2 Zn1 N1 N2 9.0(3) 1_445 . . . ?
O1 Zn1 N1 N2 -105.9(2) 1_545 . . . ?
N4 Zn1 N1 N2 140.0(2) 2_574 . . . ?
C1 N1 N2 N3 0.3(4) . . . . ?
Zn1 N1 N2 N3 177.4(2) . . . . ?
N1 N2 N3 N4 -0.2(4) . . . . ?
N2 N3 N4 C1 0.0(4) . . . . ?
N2 N3 N4 Co1 -172.8(2) . . . 2_575 ?
N2 N3 N4 Zn1 -172.8(2) . . . 2_575 ?
N2 N1 C1 N4 -0.3(4) . . . . ?
Zn1 N1 C1 N4 -176.0(3) . . . . ?
N2 N1 C1 C2 -177.4(3) . . . . ?
Zn1 N1 C1 C2 6.9(6) . . . . ?
N3 N4 C1 N1 0.2(4) . . . . ?
Co1 N4 C1 N1 171.0(3) 2_575 . . . ?
Zn1 N4 C1 N1 171.0(3) 2_575 . . . ?
N3 N4 C1 C2 177.4(3) . . . . ?
Co1 N4 C1 C2 -11.9(6) 2_575 . . . ?
Zn1 N4 C1 C2 -11.9(6) 2_575 . . . ?
N1 C1 C2 C8 149.0(4) . . . . ?
N4 C1 C2 C8 -27.6(5) . . . . ?
N1 C1 C2 C3 -29.9(5) . . . . ?
N4 C1 C2 C3 153.5(4) . . . . ?
C8 C2 C3 C4 -0.6(5) . . . . ?
C1 C2 C3 C4 178.3(3) . . . . ?
C2 C3 C4 C5 -1.7(6) . . . . ?
C3 C4 C5 C7 3.1(5) . . . . ?
C3 C4 C5 C6 -177.4(3) . . . . ?
Co1 O1 C6 O2 159.2(2) 1_565 . . . ?
Zn1 O1 C6 O2 159.2(2) 1_565 . . . ?
Co1 O1 C6 C5 -22.9(5) 1_565 . . . ?
Zn1 O1 C6 C5 -22.9(5) 1_565 . . . ?
Co1 O2 C6 O1 25.6(4) 1_665 . . . ?
Zn1 O2 C6 O1 25.6(4) 1_665 . . . ?
Co1 O2 C6 C5 -152.3(2) 1_665 . . . ?
Zn1 O2 C6 C5 -152.3(2) 1_665 . . . ?
C4 C5 C6 O1 146.3(3) . . . . ?
C7 C5 C6 O1 -34.2(5) . . . . ?
C4 C5 C6 O2 -35.7(4) . . . . ?
C7 C5 C6 O2 143.7(3) . . . . ?
C4 C5 C7 C8 -2.4(5) . . . . ?
C6 C5 C7 C8 178.2(3) . . . . ?
C5 C7 C8 C2 0.1(5) . . . . ?
C3 C2 C8 C7 1.4(5) . . . . ?
C1 C2 C8 C7 -177.6(3) . . . . ?
